data_7125019
loop_
_publ_author_name
'Meyer, Andreas Uwe'
'Berger, Anna Lucia'
'K\"onig, Burkhard'

_publ_section_title
;
 Metal-free C-H sulfonamidation of pyrroles by visible light photoredox
 catalysis.
;
_journal_issue 72
_journal_name_full 'Chemical communications (Cambridge, England)'
_journal_page_first 10918
_journal_page_last 10921
_journal_paper_doi 10.1039/c6cc06111g
_journal_volume 52
_journal_year 2016
_chemical_formula_moiety 'C19 H20 N2 O2 S'
_chemical_formula_sum 'C19 H20 N2 O2 S'
_chemical_formula_weight 340.43
_space_group_crystal_system monoclinic
_space_group_IT_number 14
_space_group_name_Hall '-P 2ybc'
_space_group_name_H-M_alt 'P 1 21/c 1'
_atom_sites_solution_hydrogens geom
_atom_sites_solution_primary direct
_audit_creation_date 2016-06-21
_audit_creation_method
;
Olex2 1.2-alpha
(compiled 2016.02.24 svn.r3266 for OlexSys, GUI svn.r5155)
;
_audit_update_record
;
2016-07-21 deposited with the CCDC.
2016-08-12 downloaded from the CCDC.
;
_cell_angle_alpha 90
_cell_angle_beta 110.209(3)
_cell_angle_gamma 90
_cell_formula_units_Z 4
_cell_length_a 15.7933(3)
_cell_length_b 8.92836(18)
_cell_length_c 12.9799(3)
_cell_measurement_reflns_used 7210
_cell_measurement_temperature 123.00(10)
_cell_measurement_theta_max 76.1310
_cell_measurement_theta_min 5.7670
_cell_volume 1717.60(7)
_computing_cell_refinement 'CrysAlisPro 1.171.38.42b (Rigaku OD, 2015)'
_computing_data_collection 'CrysAlisPro 1.171.38.42b (Rigaku OD, 2015)'
_computing_data_reduction 'CrysAlisPro 1.171.38.42b (Rigaku OD, 2015)'
_computing_molecular_graphics 'Olex2 (Dolomanov et al., 2009)'
_computing_publication_material 'Olex2 (Dolomanov et al., 2009)'
_computing_structure_refinement 'ShelXL (Sheldrick, 2015)'
_computing_structure_solution 'ShelXT (Sheldrick, 2015)'
_diffrn_ambient_environment N~2~
_diffrn_ambient_temperature 123.00(10)
_diffrn_detector 'CCD plate'
_diffrn_detector_area_resol_mean 5.1773
_diffrn_detector_type Atlas
_diffrn_measured_fraction_theta_full 0.998
_diffrn_measured_fraction_theta_max 0.994
_diffrn_measurement_details
;
List of Runs (angles in degrees, time in seconds):

  # Type    Start    End  Width  t~exp~   \w     \q     \k     \f   Frames
#--------------------------------------------------------------------------
  1  \w   -117.00 -14.00   1.00    1.00    --  -40.71 -37.00 -60.00  103
  2  \w    -98.00  -2.00   1.00    1.00    --  -40.71 125.00  30.00   96
  3  \w      2.00  98.00   1.00    1.00    --   40.71-125.00  30.00   96
  4  \w    -35.00  67.00   1.00    1.00    --   40.71 -37.00  90.00  102
  5  \w     38.00  77.00   1.00    4.00    --  113.00 -45.00 120.00   39
  6  \w     29.00 109.00   1.00    4.00    --  113.00 -94.00  60.00   80
  7  \w     83.00 158.00   1.00    4.00    --  113.00  61.00  30.00   75
  8  \w     35.00 116.00   1.00    4.00    --  113.00-111.00 150.00   81
  9  \w     35.00 116.00   1.00    4.00    --  113.00-111.00  30.00   81
 10  \w     82.00 158.00   1.00    4.00    --  113.00  30.00-150.00   76
 11  \w     35.00 116.00   1.00    4.00    --  113.00-111.00 -90.00   81
 12  \w     39.00 131.00   1.00    4.00    --  113.00-142.00 170.00   92
 13  \w     35.00 116.00   1.00    4.00    --  113.00-111.00 -30.00   81
 14  \w     83.00 158.00   1.00    4.00    --  113.00  61.00  90.00   75
 15  \w     52.00 150.00   1.00    4.00    --  113.00 178.00 -60.00   98
 16  \w    108.00 134.00   1.00    4.00    --  113.00  61.00-120.00   26
 17  \w     46.00  81.00   1.00    4.00    --  113.00-111.00   0.00   35
 18  \w     84.00 115.00   1.00    4.00    --  113.00-111.00   0.00   31
 19  \w     85.00 152.00   1.00    4.00    --  113.00 111.00 -90.00   67
;
_diffrn_measurement_device 'four-circle diffractometer'
_diffrn_measurement_device_type 'SuperNova, Single source at offset, Atlas'
_diffrn_measurement_method '\w scans'
_diffrn_orient_matrix_type 'CrysAlisPro convention (1999,Acta A55,543-557)'
_diffrn_orient_matrix_UB_11 0.0121180000
_diffrn_orient_matrix_UB_12 0.1636255000
_diffrn_orient_matrix_UB_13 -0.0300670000
_diffrn_orient_matrix_UB_21 -0.0189656000
_diffrn_orient_matrix_UB_22 0.0540128000
_diffrn_orient_matrix_UB_23 0.1026561000
_diffrn_orient_matrix_UB_31 0.1014538000
_diffrn_orient_matrix_UB_32 -0.0095248000
_diffrn_orient_matrix_UB_33 0.0674325000
_diffrn_radiation_monochromator mirror
_diffrn_radiation_probe x-ray
_diffrn_radiation_type CuK\a
_diffrn_radiation_wavelength 1.54184
_diffrn_reflns_av_R_equivalents 0.0249
_diffrn_reflns_av_unetI/netI 0.0228
_diffrn_reflns_Laue_measured_fraction_full 0.998
_diffrn_reflns_Laue_measured_fraction_max 0.994
_diffrn_reflns_limit_h_max 19
_diffrn_reflns_limit_h_min -18
_diffrn_reflns_limit_k_max 11
_diffrn_reflns_limit_k_min -11
_diffrn_reflns_limit_l_max 16
_diffrn_reflns_limit_l_min -16
_diffrn_reflns_number 12915
_diffrn_reflns_point_group_measured_fraction_full 0.998
_diffrn_reflns_point_group_measured_fraction_max 0.994
_diffrn_reflns_theta_full 67.500
_diffrn_reflns_theta_max 76.324
_diffrn_reflns_theta_min 5.785
_diffrn_source 'micro-focus sealed X-ray tube'
_diffrn_source_type 'SuperNova (Cu) X-ray Source'
_exptl_absorpt_coefficient_mu 1.780
_exptl_absorpt_correction_T_max 0.968
_exptl_absorpt_correction_T_min 0.937
_exptl_absorpt_correction_type gaussian
_exptl_absorpt_process_details
;
CrysAlisPro 1.171.38.42b (Rigaku Oxford Diffraction, 2015)
Numerical absorption correction based on gaussian integration over
			a multifaceted crystal model
Empirical absorption correction using spherical harmonics,
 implemented in SCALE3 ABSPACK scaling algorithm.
;
_exptl_crystal_colour 'clear colourless'
_exptl_crystal_density_diffrn 1.316
_exptl_crystal_description irregular
_exptl_crystal_F_000 720
_exptl_crystal_size_max 0.32
_exptl_crystal_size_mid 0.176
_exptl_crystal_size_min 0.139
_refine_diff_density_max 0.403
_refine_diff_density_min -0.387
_refine_diff_density_rms 0.044
_refine_ls_extinction_method none
_refine_ls_goodness_of_fit_ref 1.057
_refine_ls_hydrogen_treatment constr
_refine_ls_matrix_type full
_refine_ls_number_parameters 219
_refine_ls_number_reflns 3575
_refine_ls_number_restraints 0
_refine_ls_restrained_S_all 1.057
_refine_ls_R_factor_all 0.0366
_refine_ls_R_factor_gt 0.0341
_refine_ls_shift/su_max 0.000
_refine_ls_shift/su_mean 0.000
_refine_ls_structure_factor_coef Fsqd
_refine_ls_weighting_details 'w=1/[\s^2^(Fo^2^)+(0.0505P)^2^+0.4807P] where P=(Fo^2^+2Fc^2^)/3'
_refine_ls_weighting_scheme calc
_refine_ls_wR_factor_gt 0.0911
_refine_ls_wR_factor_ref 0.0932
_reflns_Friedel_coverage 0.000
_reflns_number_gt 3308
_reflns_number_total 3575
_reflns_threshold_expression 'I > 2\s(I)'
_cod_data_source_file c6cc06111g2.cif
_cod_data_source_block p088
_cod_database_code 7125019
_chemical_oxdiff_formula 'C19 H20 N2 O2 S'
_chemical_oxdiff_usercomment 'Meyer_Koenig_AM-1272 (AM-III-024)'
_shelx_space_group_comment
;
The symmetry employed for this shelxl refinement is uniquely defined
by the following loop, which should always be used as a source of
symmetry information in preference to the above space-group names.
They are only intended as comments.
;
_reflns_odcompleteness_completeness 98.27
_reflns_odcompleteness_iscentric 1
_reflns_odcompleteness_theta 77.17
_olex2_refinement_description
;
1. Fixed Uiso
 At 1.2 times of:
  All C(H) groups, All C(H,H) groups
 At 1.5 times of:
  All C(H,H,H) groups
2.a Secondary CH2 refined with riding coordinates:
 C8(H8A,H8B)
2.b Aromatic/amide H refined with riding coordinates:
 C6(H6), C3(H3), C10(H10), C16(H16), C4(H4), C11(H11), C7(H7), C18(H18),
 C17(H17), C12(H12), C14(H14), C13(H13)
2.c Idealised Me refined as rotating group:
 C19(H19A,H19B,H19C), C1(H1A,H1B,H1C)
;
_shelx_shelxl_version_number 2014/7
_olex2_date_sample_data_collection 2016-06-20
_olex2_submission_special_instructions 'No special instructions were received'
_oxdiff_exptl_absorpt_empirical_details
;
Empirical correction (ABSPACK) includes:
- Absorption correction using spherical harmonics
- Frame scaling
;
_oxdiff_exptl_absorpt_empirical_full_max 1.238
_oxdiff_exptl_absorpt_empirical_full_min 0.711

loop_
_space_group_symop_operation_xyz
'x, y, z'
'-x, y+1/2, -z+1/2'
'-x, -y, -z'
'x, -y-1/2, z-1/2'

loop_
_atom_site_label
_atom_site_type_symbol
_atom_site_fract_x
_atom_site_fract_y
_atom_site_fract_z
_atom_site_U_iso_or_equiv
_atom_site_adp_type
_atom_site_occupancy
_atom_site_site_symmetry_order
_atom_site_calc_flag
_atom_site_refinement_flags_posn
S1 S 0.21659(2) 0.50996(3) 0.25030(2) 0.02251(10) Uani 1 1 d .
O2 O 0.15833(6) 0.43572(12) 0.15443(7) 0.0303(2) Uani 1 1 d .
O1 O 0.27005(6) 0.63510(11) 0.23885(8) 0.0301(2) Uani 1 1 d .
N2 N 0.26031(7) 0.12021(12) 0.28143(9) 0.0261(2) Uani 1 1 d .
N1 N 0.28918(7) 0.38392(12) 0.32268(8) 0.0232(2) Uani 1 1 d .
C5 C 0.15162(8) 0.57054(14) 0.32907(10) 0.0217(2) Uani 1 1 d .
C15 C 0.25284(8) 0.24477(14) 0.33969(10) 0.0234(2) Uani 1 1 d .
C9 C 0.45191(8) 0.34120(15) 0.41342(10) 0.0246(3) Uani 1 1 d .
C6 C 0.05854(8) 0.55521(16) 0.28977(10) 0.0282(3) Uani 1 1 d .
H6 H 0.0294 0.5078 0.2231 0.034 Uiso 1 1 calc R
C3 C 0.14604(9) 0.69036(15) 0.49155(10) 0.0264(3) Uani 1 1 d .
H3 H 0.1757 0.7332 0.5599 0.032 Uiso 1 1 calc R
C10 C 0.48931(9) 0.35756(16) 0.33121(11) 0.0300(3) Uani 1 1 d .
H10 H 0.4651 0.4272 0.2755 0.036 Uiso 1 1 calc R
C16 C 0.21110(8) 0.20480(16) 0.41213(11) 0.0292(3) Uani 1 1 d .
H16 H 0.1976 0.2677 0.4615 0.035 Uiso 1 1 calc R
C8 C 0.37208(8) 0.43518(15) 0.41158(11) 0.0270(3) Uani 1 1 d .
H8A H 0.3634 0.4276 0.4818 0.032 Uiso 1 1 calc R
H8B H 0.3836 0.5394 0.3998 0.032 Uiso 1 1 calc R
C4 C 0.19560(8) 0.63886(15) 0.42945(10) 0.0254(3) Uani 1 1 d .
H4 H 0.2580 0.6499 0.4547 0.031 Uiso 1 1 calc R
C2 C 0.05200(9) 0.67891(16) 0.45314(11) 0.0276(3) Uani 1 1 d .
C11 C 0.56247(9) 0.27050(17) 0.33193(12) 0.0326(3) Uani 1 1 d .
H11 H 0.5867 0.2813 0.2764 0.039 Uiso 1 1 calc R
C7 C 0.00970(8) 0.61177(18) 0.35169(12) 0.0326(3) Uani 1 1 d .
H7 H -0.0529 0.6046 0.3246 0.039 Uiso 1 1 calc R
C18 C 0.22348(9) 0.00128(15) 0.31778(12) 0.0322(3) Uani 1 1 d .
H18 H 0.2202 -0.0966 0.2922 0.039 Uiso 1 1 calc R
C17 C 0.19235(9) 0.05041(17) 0.39788(12) 0.0335(3) Uani 1 1 d .
H17 H 0.1640 -0.0075 0.4360 0.040 Uiso 1 1 calc R
C12 C 0.59935(8) 0.16749(16) 0.41542(13) 0.0329(3) Uani 1 1 d .
H12 H 0.6482 0.1091 0.4159 0.039 Uiso 1 1 calc R
C14 C 0.48927(8) 0.23778(16) 0.49651(11) 0.0292(3) Uani 1 1 d .
H14 H 0.4648 0.2257 0.5516 0.035 Uiso 1 1 calc R
C13 C 0.56336(9) 0.15182(16) 0.49783(12) 0.0333(3) Uani 1 1 d .
H13 H 0.5886 0.0837 0.5544 0.040 Uiso 1 1 calc R
C19 C 0.30390(11) 0.11340(18) 0.19974(13) 0.0380(3) Uani 1 1 d .
H19A H 0.2958 0.2070 0.1612 0.057 Uiso 1 1 calc GR
H19B H 0.2776 0.0342 0.1487 0.057 Uiso 1 1 calc GR
H19C H 0.3672 0.0945 0.2353 0.057 Uiso 1 1 calc GR
C1 C -0.00081(10) 0.7402(2) 0.52040(12) 0.0396(3) Uani 1 1 d .
H1A H 0.0283 0.7125 0.5959 0.059 Uiso 1 1 calc GR
H1B H -0.0608 0.6997 0.4940 0.059 Uiso 1 1 calc GR
H1C H -0.0036 0.8473 0.5142 0.059 Uiso 1 1 calc GR

loop_
_atom_site_aniso_label
_atom_site_aniso_U_11
_atom_site_aniso_U_22
_atom_site_aniso_U_33
_atom_site_aniso_U_23
_atom_site_aniso_U_13
_atom_site_aniso_U_12
S1 0.01974(16) 0.02564(17) 0.02202(16) 0.00060(10) 0.00705(12) 0.00098(10)
O2 0.0275(4) 0.0382(5) 0.0218(4) -0.0028(4) 0.0041(4) 0.0031(4)
O1 0.0283(4) 0.0296(5) 0.0363(5) 0.0044(4) 0.0160(4) -0.0003(4)
N2 0.0226(5) 0.0251(5) 0.0271(5) -0.0025(4) 0.0043(4) 0.0019(4)
N1 0.0169(4) 0.0242(5) 0.0258(5) -0.0023(4) 0.0042(4) -0.0002(4)
C5 0.0198(5) 0.0221(6) 0.0231(6) 0.0022(4) 0.0073(4) 0.0016(4)
C15 0.0179(5) 0.0246(6) 0.0244(5) -0.0017(5) 0.0031(4) 0.0016(4)
C9 0.0157(5) 0.0259(6) 0.0286(6) -0.0046(5) 0.0029(4) -0.0015(4)
C6 0.0202(6) 0.0374(7) 0.0236(6) -0.0009(5) 0.0031(5) -0.0016(5)
C3 0.0267(6) 0.0253(6) 0.0249(6) -0.0021(5) 0.0059(5) 0.0021(5)
C10 0.0232(6) 0.0331(7) 0.0314(6) 0.0018(5) 0.0064(5) 0.0016(5)
C16 0.0239(6) 0.0339(7) 0.0293(6) 0.0017(5) 0.0085(5) 0.0020(5)
C8 0.0184(5) 0.0297(7) 0.0291(6) -0.0070(5) 0.0035(5) 0.0000(5)
C4 0.0181(5) 0.0269(6) 0.0286(6) -0.0023(5) 0.0047(5) -0.0004(4)
C2 0.0257(6) 0.0297(6) 0.0289(6) 0.0053(5) 0.0111(5) 0.0057(5)
C11 0.0220(6) 0.0405(8) 0.0359(7) -0.0051(6) 0.0108(5) -0.0014(5)
C7 0.0166(5) 0.0475(8) 0.0324(6) 0.0002(6) 0.0068(5) 0.0013(5)
C18 0.0267(6) 0.0239(6) 0.0383(7) 0.0029(5) 0.0015(6) 0.0019(5)
C17 0.0262(6) 0.0332(7) 0.0384(7) 0.0110(6) 0.0079(5) 0.0011(5)
C12 0.0175(5) 0.0310(7) 0.0457(8) -0.0072(6) 0.0054(5) 0.0011(5)
C14 0.0226(6) 0.0320(7) 0.0307(6) 0.0000(5) 0.0064(5) -0.0032(5)
C13 0.0229(6) 0.0293(7) 0.0405(7) 0.0042(6) 0.0016(5) 0.0018(5)
C19 0.0427(8) 0.0379(8) 0.0362(7) -0.0113(6) 0.0171(6) 0.0006(6)
C1 0.0352(7) 0.0500(9) 0.0379(7) 0.0025(7) 0.0182(6) 0.0121(7)

loop_
_atom_type_symbol
_atom_type_description
_atom_type_scat_dispersion_real
_atom_type_scat_dispersion_imag
_atom_type_scat_source
C C 0.0181 0.0091 'International Tables Vol C Tables 4.2.6.8 and 6.1.1.4'
H H 0.0000 0.0000 'International Tables Vol C Tables 4.2.6.8 and 6.1.1.4'
N N 0.0311 0.0180 'International Tables Vol C Tables 4.2.6.8 and 6.1.1.4'
O O 0.0492 0.0322 'International Tables Vol C Tables 4.2.6.8 and 6.1.1.4'
S S 0.3331 0.5567 'International Tables Vol C Tables 4.2.6.8 and 6.1.1.4'

loop_
_exptl_crystal_face_index_h
_exptl_crystal_face_index_k
_exptl_crystal_face_index_l
_exptl_crystal_face_perp_dist
-9 1 -1 0.0641
4 -3 5 0.0791
9 0 2 0.0721
4 4 -6 0.0590
7 -3 1 0.0683
-10 -1 2 0.0751
9 3 -5 0.0555
-6 -1 -5 0.1290
-4 -1 8 0.0701
-8 -3 0 0.0747
-4 5 -3 0.0886
9 2 1 0.0990
2 6 -2 0.1131
9 -3 -3 0.0892
-3 4 6 0.1349
10 -1 -4 0.0662

loop_
_geom_angle_atom_site_label_1
_geom_angle_atom_site_label_2
_geom_angle_atom_site_label_3
_geom_angle
O2 S1 O1 119.62(6)
O2 S1 N1 106.93(6)
O2 S1 C5 108.56(6)
O1 S1 N1 105.75(5)
O1 S1 C5 107.53(6)
N1 S1 C5 107.94(5)
C15 N2 C19 126.09(12)
C18 N2 C15 108.11(11)
C18 N2 C19 125.72(12)
C15 N1 S1 116.59(8)
C15 N1 C8 116.38(10)
C8 N1 S1 118.98(9)
C6 C5 S1 120.75(10)
C6 C5 C4 120.78(12)
C4 C5 S1 118.42(9)
N2 C15 N1 120.52(11)
C16 C15 N2 108.70(12)
C16 C15 N1 130.72(12)
C10 C9 C8 120.17(12)
C14 C9 C10 119.07(12)
C14 C9 C8 120.76(12)
C5 C6 H6 120.6
C5 C6 C7 118.82(12)
C7 C6 H6 120.6
C4 C3 H3 119.5
C4 C3 C2 120.92(12)
C2 C3 H3 119.5
C9 C10 H10 119.8
C11 C10 C9 120.48(13)
C11 C10 H10 119.8
C15 C16 H16 126.4
C15 C16 C17 107.10(13)
C17 C16 H16 126.4
N1 C8 C9 110.38(10)
N1 C8 H8A 109.6
N1 C8 H8B 109.6
C9 C8 H8A 109.6
C9 C8 H8B 109.6
H8A C8 H8B 108.1
C5 C4 H4 120.2
C3 C4 C5 119.55(11)
C3 C4 H4 120.2
C3 C2 C1 120.04(12)
C7 C2 C3 118.24(12)
C7 C2 C1 121.71(12)
C10 C11 H11 120.0
C12 C11 C10 119.99(13)
C12 C11 H11 120.0
C6 C7 C2 121.63(12)
C6 C7 H7 119.2
C2 C7 H7 119.2
N2 C18 H18 125.7
C17 C18 N2 108.67(12)
C17 C18 H18 125.7
C16 C17 H17 126.3
C18 C17 C16 107.42(13)
C18 C17 H17 126.3
C11 C12 H12 120.1
C13 C12 C11 119.89(13)
C13 C12 H12 120.1
C9 C14 H14 119.8
C9 C14 C13 120.37(13)
C13 C14 H14 119.8
C12 C13 C14 120.19(13)
C12 C13 H13 119.9
C14 C13 H13 119.9
N2 C19 H19A 109.5
N2 C19 H19B 109.5
N2 C19 H19C 109.5
H19A C19 H19B 109.5
H19A C19 H19C 109.5
H19B C19 H19C 109.5
C2 C1 H1A 109.5
C2 C1 H1B 109.5
C2 C1 H1C 109.5
H1A C1 H1B 109.5
H1A C1 H1C 109.5
H1B C1 H1C 109.5

loop_
_geom_bond_atom_site_label_1
_geom_bond_atom_site_label_2
_geom_bond_distance
S1 O2 1.4295(9)
S1 O1 1.4389(10)
S1 N1 1.6490(10)
S1 C5 1.7649(12)
N2 C15 1.3726(16)
N2 C18 1.3703(18)
N2 C19 1.4514(18)
N1 C15 1.4175(16)
N1 C8 1.4871(15)
C5 C6 1.3864(17)
C5 C4 1.3882(17)
C15 C16 1.3691(19)
C9 C10 1.3943(19)
C9 C8 1.5078(17)
C9 C14 1.3872(19)
C6 H6 0.9300
C6 C7 1.3871(19)
C3 H3 0.9300
C3 C4 1.3819(18)
C3 C2 1.3976(18)
C10 H10 0.9300
C10 C11 1.3900(19)
C16 H16 0.9300
C16 C17 1.409(2)
C8 H8A 0.9700
C8 H8B 0.9700
C4 H4 0.9300
C2 C7 1.390(2)
C2 C1 1.5032(19)
C11 H11 0.9300
C11 C12 1.387(2)
C7 H7 0.9300
C18 H18 0.9300
C18 C17 1.367(2)
C17 H17 0.9300
C12 H12 0.9300
C12 C13 1.381(2)
C14 H14 0.9300
C14 C13 1.394(2)
C13 H13 0.9300
C19 H19A 0.9600
C19 H19B 0.9600
C19 H19C 0.9600
C1 H1A 0.9600
C1 H1B 0.9600
C1 H1C 0.9600

loop_
_geom_torsion_atom_site_label_1
_geom_torsion_atom_site_label_2
_geom_torsion_atom_site_label_3
_geom_torsion_atom_site_label_4
_geom_torsion
S1 N1 C15 N2 104.05(11)
S1 N1 C15 C16 -79.13(15)
S1 N1 C8 C9 -140.54(10)
S1 C5 C6 C7 -176.50(11)
S1 C5 C4 C3 178.54(10)
O2 S1 N1 C15 -47.80(10)
O2 S1 N1 C8 164.51(9)
O2 S1 C5 C6 -5.74(13)
O2 S1 C5 C4 176.59(10)
O1 S1 N1 C15 -176.31(9)
O1 S1 N1 C8 36.00(11)
O1 S1 C5 C6 125.02(11)
O1 S1 C5 C4 -52.66(11)
N2 C15 C16 C17 0.03(14)
N2 C18 C17 C16 -0.40(15)
N1 S1 C5 C6 -121.31(11)
N1 S1 C5 C4 61.02(11)
N1 C15 C16 C17 -177.08(12)
C5 S1 N1 C15 68.84(10)
C5 S1 N1 C8 -78.85(10)
C5 C6 C7 C2 -2.0(2)
C15 N2 C18 C17 0.43(14)
C15 N1 C8 C9 71.71(14)
C15 C16 C17 C18 0.23(15)
C9 C10 C11 C12 -0.6(2)
C9 C14 C13 C12 -0.9(2)
C6 C5 C4 C3 0.9(2)
C3 C2 C7 C6 0.9(2)
C10 C9 C8 N1 72.45(15)
C10 C9 C14 C13 0.2(2)
C10 C11 C12 C13 -0.1(2)
C8 N1 C15 N2 -107.42(13)
C8 N1 C15 C16 69.41(16)
C8 C9 C10 C11 -179.51(12)
C8 C9 C14 C13 -179.71(12)
C4 C5 C6 C7 1.1(2)
C4 C3 C2 C7 1.2(2)
C4 C3 C2 C1 -178.02(13)
C2 C3 C4 C5 -2.0(2)
C11 C12 C13 C14 0.9(2)
C18 N2 C15 N1 177.18(10)
C18 N2 C15 C16 -0.28(14)
C14 C9 C10 C11 0.6(2)
C14 C9 C8 N1 -107.65(14)
C19 N2 C15 N1 0.22(18)
C19 N2 C15 C16 -177.24(12)
C19 N2 C18 C17 177.40(13)
C1 C2 C7 C6 -179.95(14)

loop_
_exptl_oxdiff_crystal_face_indexfrac_h
_exptl_oxdiff_crystal_face_indexfrac_k
_exptl_oxdiff_crystal_face_indexfrac_l
_exptl_oxdiff_crystal_face_x
_exptl_oxdiff_crystal_face_y
_exptl_oxdiff_crystal_face_z
-8.9977 0.9928 -0.9966 0.0834 0.1220 -0.9895
3.9997 -3.0000 4.9942 -0.5926 0.2748 0.7711
8.9964 0.0065 1.9997 0.0500 0.0350 1.0475
3.9971 4.0078 -5.9934 0.8844 -0.4746 -0.0368
7.0002 -2.9945 0.9917 -0.4350 -0.1927 0.8056
-9.9966 -1.0103 2.0000 -0.3466 0.3403 -0.8697
8.9961 3.0115 -4.9962 0.7520 -0.5208 0.5471
-5.9953 -1.0017 -5.0043 -0.0861 -0.4541 -0.9362
-4.0006 -1.0092 8.0022 -0.4542 0.8428 0.1433
-7.9946 -3.0071 -0.0065 -0.5887 -0.0115 -0.7829
-4.0023 4.9986 -2.9880 0.8592 0.0392 -0.6551
8.9949 2.0072 1.0043 0.4072 0.0409 0.9612
1.9945 6.0032 -1.9858 1.0662 0.0826 0.0113
9.0009 -2.9899 -3.0107 -0.2896 -0.6413 0.7386
-3.0049 3.9931 6.0139 0.4361 0.8900 0.0626
9.9991 -0.9883 -4.0062 0.0799 -0.6543 0.7537
